data_9004155
loop_
_publ_author_name
'Stout, M. Z.'
'Bayliss, P.'

_publ_section_title
;Crystal structure of two ferrian ulvospinels from British Columbia Note:
 sample NR5 Locality: Aiyansh basalt lava flow, Nass River valley, British
 Columbia, Canada
;
_journal_name_full 'The Canadian Mineralogist'
_journal_page_first 339
_journal_page_last 341
_journal_volume 18
_journal_year 1980
_chemical_compound_source 'Aiyansh basalt lava flow, Nass River valley, British Columbia, Canada'
_chemical_formula_sum 'Al0.06 Ca0.01 Fe2.06 Mg0.1 Mn0.02 O4 Si0.01 Ti0.73 V0.01'
_chemical_name_mineral Magnetite
_space_group_IT_number 227
_symmetry_space_group_name_Hall '-F 4vw 2vw 3'
_symmetry_space_group_name_H-M 'F d -3 m :2'
_cell_angle_alpha 90
_cell_angle_beta 90
_cell_angle_gamma 90
_cell_formula_units_Z 8
_cell_length_a 8.481
_cell_length_b 8.481
_cell_length_c 8.481
_cell_volume 610.016
_database_code_amcsd 0005178
_exptl_crystal_density_diffrn 4.798
_cod_original_sg_symbol_H-M 'F d -3 m'
_cod_original_formula_sum 'Fe2.06 Ti.73 Mn.02 V.01 Ca.01 Si.01 Al.06 Mg.1 O4'
_cod_database_code 9004155

loop_
_space_group_symop_operation_xyz
x,y,z
x,1/2+y,1/2+z
1/2+x,y,1/2+z
1/2+x,1/2+y,z
3/4+z,1/2-x,1/4+y
3/4+z,-x,3/4+y
1/4+z,1/2-x,3/4+y
1/4+z,-x,1/4+y
3/4-y,1/2+z,1/4-x
3/4-y,+z,3/4-x
1/4-y,1/2+z,3/4-x
1/4-y,+z,1/4-x
3/4+x,1/2-y,1/4+z
3/4+x,-y,3/4+z
1/4+x,1/2-y,3/4+z
1/4+x,-y,1/4+z
3/4-z,1/2+x,1/4-y
3/4-z,+x,3/4-y
1/4-z,1/2+x,3/4-y
1/4-z,+x,1/4-y
3/4+y,1/2-z,1/4+x
3/4+y,-z,3/4+x
1/4+y,1/2-z,3/4+x
1/4+y,-z,1/4+x
3/4-x,1/2+y,1/4-z
3/4-x,+y,3/4-z
1/4-x,1/2+y,3/4-z
1/4-x,+y,1/4-z
1/2+x,3/4-z,1/4-y
1/2+x,1/4-z,3/4-y
+x,3/4-z,3/4-y
+x,1/4-z,1/4-y
1/2-z,3/4+y,1/4+x
1/2-z,1/4+y,3/4+x
-z,3/4+y,3/4+x
-z,1/4+y,1/4+x
1/2+y,3/4-x,1/4-z
1/2+y,1/4-x,3/4-z
+y,3/4-x,3/4-z
+y,1/4-x,1/4-z
1/2-x,3/4+z,1/4+y
1/2-x,1/4+z,3/4+y
-x,3/4+z,3/4+y
-x,1/4+z,1/4+y
1/2+z,3/4-y,1/4-x
1/2+z,1/4-y,3/4-x
+z,3/4-y,3/4-x
+z,1/4-y,1/4-x
1/2-y,3/4+x,1/4+z
1/2-y,1/4+x,3/4+z
-y,3/4+x,3/4+z
-y,1/4+x,1/4+z
x,1/2+z,1/2+y
x,+z,+y
1/2+x,1/2+z,+y
1/2+x,+z,1/2+y
-z,1/2-y,1/2-x
-z,-y,-x
1/2-z,1/2-y,-x
1/2-z,-y,1/2-x
y,1/2+x,1/2+z
y,+x,+z
1/2+y,1/2+x,+z
1/2+y,+x,1/2+z
-x,1/2-z,1/2-y
-x,-z,-y
1/2-x,1/2-z,-y
1/2-x,-z,1/2-y
z,1/2+y,1/2+x
z,+y,+x
1/2+z,1/2+y,+x
1/2+z,+y,1/2+x
-y,1/2-x,1/2-z
-y,-x,-z
1/2-y,1/2-x,-z
1/2-y,-x,1/2-z
3/4+z,1/4+x,1/2-y
3/4+z,3/4+x,-y
1/4+z,1/4+x,-y
1/4+z,3/4+x,1/2-y
3/4-y,1/4-z,1/2+x
3/4-y,3/4-z,+x
1/4-y,1/4-z,+x
1/4-y,3/4-z,1/2+x
3/4+x,1/4+y,1/2-z
3/4+x,3/4+y,-z
1/4+x,1/4+y,-z
1/4+x,3/4+y,1/2-z
3/4-z,1/4-x,1/2+y
3/4-z,3/4-x,+y
1/4-z,1/4-x,+y
1/4-z,3/4-x,1/2+y
3/4+y,1/4+z,1/2-x
3/4+y,3/4+z,-x
1/4+y,1/4+z,-x
1/4+y,3/4+z,1/2-x
3/4-x,1/4-y,1/2+z
3/4-x,3/4-y,+z
1/4-x,1/4-y,+z
1/4-x,3/4-y,1/2+z
-z,3/4+x,3/4+y
-z,1/4+x,1/4+y
1/2-z,3/4+x,1/4+y
1/2-z,1/4+x,3/4+y
y,3/4-z,3/4-x
y,1/4-z,1/4-x
1/2+y,3/4-z,1/4-x
1/2+y,1/4-z,3/4-x
-x,3/4+y,3/4+z
-x,1/4+y,1/4+z
1/2-x,3/4+y,1/4+z
1/2-x,1/4+y,3/4+z
z,3/4-x,3/4-y
z,1/4-x,1/4-y
1/2+z,3/4-x,1/4-y
1/2+z,1/4-x,3/4-y
-y,3/4+z,3/4+x
-y,1/4+z,1/4+x
1/2-y,3/4+z,1/4+x
1/2-y,1/4+z,3/4+x
x,3/4-y,3/4-z
x,1/4-y,1/4-z
1/2+x,3/4-y,1/4-z
1/2+x,1/4-y,3/4-z
1/4-x,1/2+z,3/4-y
1/4-x,+z,1/4-y
3/4-x,1/2+z,1/4-y
3/4-x,+z,3/4-y
1/4+z,1/2-y,3/4+x
1/4+z,-y,1/4+x
3/4+z,1/2-y,1/4+x
3/4+z,-y,3/4+x
1/4-y,1/2+x,3/4-z
1/4-y,+x,1/4-z
3/4-y,1/2+x,1/4-z
3/4-y,+x,3/4-z
1/4+x,1/2-z,3/4+y
1/4+x,-z,1/4+y
3/4+x,1/2-z,1/4+y
3/4+x,-z,3/4+y
1/4-z,1/2+y,3/4-x
1/4-z,+y,1/4-x
3/4-z,1/2+y,1/4-x
3/4-z,+y,3/4-x
1/4+y,1/2-x,3/4+z
1/4+y,-x,1/4+z
3/4+y,1/2-x,1/4+z
3/4+y,-x,3/4+z
3/4-x,3/4-z,y
3/4-x,1/4-z,1/2+y
1/4-x,3/4-z,1/2+y
1/4-x,1/4-z,y
3/4+z,3/4+y,-x
3/4+z,1/4+y,1/2-x
1/4+z,3/4+y,1/2-x
1/4+z,1/4+y,-x
3/4-y,3/4-x,z
3/4-y,1/4-x,1/2+z
1/4-y,3/4-x,1/2+z
1/4-y,1/4-x,z
3/4+x,3/4+z,-y
3/4+x,1/4+z,1/2-y
1/4+x,3/4+z,1/2-y
1/4+x,1/4+z,-y
3/4-z,3/4-y,x
3/4-z,1/4-y,1/2+x
1/4-z,3/4-y,1/2+x
1/4-z,1/4-y,x
3/4+y,3/4+x,-z
3/4+y,1/4+x,1/2-z
1/4+y,3/4+x,1/2-z
1/4+y,1/4+x,-z
-z,-x,-y
-z,1/2-x,1/2-y
1/2-z,-x,1/2-y
1/2-z,1/2-x,-y
y,z,x
y,1/2+z,1/2+x
1/2+y,z,1/2+x
1/2+y,1/2+z,x
-x,-y,-z
-x,1/2-y,1/2-z
1/2-x,-y,1/2-z
1/2-x,1/2-y,-z
z,x,y
z,1/2+x,1/2+y
1/2+z,x,1/2+y
1/2+z,1/2+x,y
-y,-z,-x
-y,1/2-z,1/2-x
1/2-y,-z,1/2-x
1/2-y,1/2-z,-x

loop_
_atom_site_label
_atom_site_fract_x
_atom_site_fract_y
_atom_site_fract_z
_atom_site_occupancy
_atom_site_U_iso_or_equiv
_atom_site_type_symbol
_atom_site_attached_hydrogens
FeT 0.12500 0.12500 0.12500 0.93000 0.01064 Fe 0
TiT 0.12500 0.12500 0.12500 0.07000 0.01064 Ti 0
FeO 0.50000 0.50000 0.50000 0.56500 0.00811 Fe 0
MnO 0.50000 0.50000 0.50000 0.01000 0.00811 Mn 0
VO 0.50000 0.50000 0.50000 0.00500 0.00811 V 0
TiO 0.50000 0.50000 0.50000 0.33000 0.00811 Ti 0
CaO 0.50000 0.50000 0.50000 0.00500 0.00811 Ca 0
SiO 0.50000 0.50000 0.50000 0.00500 0.00811 Si 0
AlO 0.50000 0.50000 0.50000 0.03000 0.00811 Al 0
MgO 0.50000 0.50000 0.50000 0.05000 0.00811 Mg 0
O 0.25990 0.25990 0.25990 1.00000 0.01317 O 0

loop_
_cod_changelog_entry_id
_cod_changelog_entry_author
_cod_changelog_entry_date
_cod_changelog_entry_text
1
;cod-tools version 3.8.0
Id: cif_guess_AMCSD_atom_types 9581 2023-05-17 12:35:41Z saulius
;
2023-05-23T09:15:26+03:00
;Derived atom types and hydrogen counts
from atom names that follow the AMCSD naming convention
(Wat == water, O-H == hydroxyl).
;

loop_
_cod_related_entry_id
_cod_related_entry_database
_cod_related_entry_code
1 AMCSD 0005178
